data_7717693
loop_
_publ_author_name
'Hsieh, Chang-Chih'
'Chen, Chia-Wei'
'Chiang, Ming-Hsi'
'Horng, Yih-Chern'

_publ_section_title
;
 Cu(II)-Mediated Tautomerization for the Pyrazole-Nitrile Coupling
 Reaction
;
_journal_name_full 'Dalton Transactions'
_journal_paper_doi 10.1039/D4DT02904F
_journal_year 2025
_chemical_formula_sum 'C12 H12 Cl6 Cu N8 O8'
_chemical_formula_weight 672.55
_space_group_crystal_system monoclinic
_space_group_IT_number 15
_space_group_name_Hall '-C 2yc'
_space_group_name_H-M_alt 'C 1 2/c 1'
_atom_sites_solution_hydrogens geom
_audit_creation_method SHELXL-2019/1
_audit_update_record
;
2024-12-13 deposited with the CCDC.	2024-12-17 downloaded from the CCDC.
;
_cell_angle_alpha 90
_cell_angle_beta 97.6950(10)
_cell_angle_gamma 90
_cell_formula_units_Z 16
_cell_length_a 31.7856(3)
_cell_length_b 9.81790(10)
_cell_length_c 31.0513(3)
_cell_measurement_reflns_used 32315
_cell_measurement_temperature 150(2)
_cell_measurement_theta_max 74.8240
_cell_measurement_theta_min 2.8230
_cell_volume 9602.85(16)
_computing_cell_refinement 'CrysAlisPro 1.171.42.58a (Rigaku OD, 2022)'
_computing_data_collection 'CrysAlisPro 1.171.42.58a (Rigaku OD, 2022)'
_computing_data_reduction 'CrysAlisPro 1.171.42.58a (Rigaku OD, 2022)'
_computing_molecular_graphics 'DIAMOND (Brandenburg, 1999)'
_computing_publication_material 'SHELXL-2019/1 (Sheldrick, 2019)'
_computing_structure_refinement 'SHELXL-2019/1 (Sheldrick, 2019)'
_computing_structure_solution 'SHELXL-2019/1 (Sheldrick, 2019)'
_diffrn_ambient_temperature 150(2)
_diffrn_measured_fraction_theta_full 0.999
_diffrn_measured_fraction_theta_max 0.975
_diffrn_measurement_device 'four-circle diffractometer'
_diffrn_measurement_device_type 'XtaLAB Synergy R, DW system, HyPix-Arc 150'
_diffrn_radiation_type CuK\a
_diffrn_radiation_wavelength 1.54184
_diffrn_reflns_av_unetI/netI 0.0309
_diffrn_reflns_Laue_measured_fraction_full 0.999
_diffrn_reflns_Laue_measured_fraction_max 0.975
_diffrn_reflns_limit_h_max 39
_diffrn_reflns_limit_h_min -39
_diffrn_reflns_limit_k_max 12
_diffrn_reflns_limit_k_min -12
_diffrn_reflns_limit_l_max 38
_diffrn_reflns_limit_l_min -36
_diffrn_reflns_number 9641
_diffrn_reflns_point_group_measured_fraction_full 0.999
_diffrn_reflns_point_group_measured_fraction_max 0.975
_diffrn_reflns_theta_full 67.684
_diffrn_reflns_theta_max 74.912
_diffrn_reflns_theta_min 2.806
_exptl_absorpt_coefficient_mu 7.966
_exptl_absorpt_correction_T_max 1.00000
_exptl_absorpt_correction_T_min 0.48482
_exptl_absorpt_correction_type multi-scan
_exptl_absorpt_process_details
;
CrysAlisPro 1.171.42.96a (Rigaku Oxford Diffraction, 2023)
Empirical absorption correction using spherical harmonics,
implemented in SCALE3 ABSPACK scaling algorithm.
;
_exptl_crystal_colour blue
_exptl_crystal_density_diffrn 1.861
_exptl_crystal_description plate
_exptl_crystal_F_000 5360
_exptl_crystal_size_max 0.120
_exptl_crystal_size_mid 0.080
_exptl_crystal_size_min 0.030
_refine_diff_density_max 2.205
_refine_diff_density_min -1.137
_refine_diff_density_rms 0.209
_refine_ls_extinction_method none
_refine_ls_goodness_of_fit_ref 1.072
_refine_ls_hydrogen_treatment constr
_refine_ls_matrix_type full
_refine_ls_number_parameters 632
_refine_ls_number_reflns 9641
_refine_ls_number_restraints 0
_refine_ls_restrained_S_all 1.072
_refine_ls_R_factor_all 0.0807
_refine_ls_R_factor_gt 0.0760
_refine_ls_shift/su_max 0.001
_refine_ls_shift/su_mean 0.000
_refine_ls_structure_factor_coef Fsqd
_refine_ls_weighting_details 'w=1/[\s^2^(Fo^2^)+(0.3500P)^2^+0.6000P] where P=(Fo^2^+2Fc^2^)/3'
_refine_ls_weighting_scheme calc
_refine_ls_wR_factor_gt 0.3696
_refine_ls_wR_factor_ref 0.3770
_reflns_Friedel_coverage 0.000
_reflns_number_gt 8595
_reflns_number_total 9641
_reflns_threshold_expression 'I > 2\s(I)'
_cod_data_source_file d4dt02904f2.cif
_cod_data_source_block 2a
_cod_original_sg_symbol_H-M 'C 2/c'
_cod_database_code 7717693
_shelx_shelxl_version_number 2019/1
_shelx_space_group_comment
;
The symmetry employed for this shelxl refinement is uniquely defined
by the following loop, which should always be used as a source of
symmetry information in preference to the above space-group names.
They are only intended as comments.
;
_shelx_estimated_absorpt_t_max 0.796
_shelx_estimated_absorpt_t_min 0.448

loop_
_space_group_symop_operation_xyz
'x, y, z'
'-x, y, -z+1/2'
'x+1/2, y+1/2, z'
'-x+1/2, y+1/2, -z+1/2'
'-x, -y, -z'
'x, -y, z-1/2'
'-x+1/2, -y+1/2, -z'
'x+1/2, -y+1/2, z-1/2'

loop_
_atom_site_label
_atom_site_type_symbol
_atom_site_fract_x
_atom_site_fract_y
_atom_site_fract_z
_atom_site_U_iso_or_equiv
_atom_site_adp_type
_atom_site_occupancy
_atom_site_site_symmetry_order
_atom_site_calc_flag
_atom_site_refinement_flags_posn
_atom_site_refinement_flags_adp
_atom_site_refinement_flags_occupancy
_atom_site_disorder_assembly
_atom_site_disorder_group
C1 C 0.4422(2) 0.7653(7) 0.5447(2) 0.0314(15) Uani 1 1 d . . . . .
H1 H 0.430714 0.788241 0.515808 0.038 Uiso 1 1 calc R U . . .
C2 C 0.4356(2) 0.8349(7) 0.5815(2) 0.0312(15) Uani 1 1 d . . . . .
H2 H 0.418842 0.914046 0.583548 0.037 Uiso 1 1 calc R U . . .
C3 C 0.4592(2) 0.7630(7) 0.6153(2) 0.0259(13) Uani 1 1 d . . . . .
C4 C 0.4294(2) 0.3533(7) 0.5822(2) 0.0245(13) Uani 1 1 d . . . . .
C5 C 0.4188(2) 0.2426(7) 0.5549(2) 0.0294(14) Uani 1 1 d . . . . .
H5 H 0.391298 0.210831 0.543721 0.035 Uiso 1 1 calc R U . . .
C6 C 0.4572(2) 0.1902(7) 0.5480(2) 0.0297(15) Uani 1 1 d . . . . .
H6 H 0.461371 0.112719 0.530722 0.036 Uiso 1 1 calc R U . . .
C7 C 0.5225(2) 0.2323(6) 0.6827(2) 0.0222(12) Uani 1 1 d . . . . .
C8 C 0.5555(2) 0.1521(7) 0.7024(2) 0.0283(14) Uani 1 1 d . . . . .
H8 H 0.553588 0.074434 0.720290 0.034 Uiso 1 1 calc R U . . .
C9 C 0.5914(2) 0.2100(7) 0.6903(2) 0.0260(14) Uani 1 1 d . . . . .
H9 H 0.619687 0.179113 0.698408 0.031 Uiso 1 1 calc R U . . .
C10 C 0.5622(2) 0.6322(6) 0.7101(2) 0.0227(12) Uani 1 1 d . . . . .
C11 C 0.5840(2) 0.7531(6) 0.7196(2) 0.0251(13) Uani 1 1 d . . . . .
H11 H 0.595187 0.786842 0.747521 0.030 Uiso 1 1 calc R U . . .
C12 C 0.5861(2) 0.8133(7) 0.6803(2) 0.0250(13) Uani 1 1 d . . . . .
H12 H 0.600107 0.896299 0.675593 0.030 Uiso 1 1 calc R U . . .
Cl1 Cl 0.57468(5) 0.53788(14) 0.54816(5) 0.0203(4) Uani 1 1 d . . . . .
Cl2 Cl 0.46336(6) 0.79391(19) 0.66991(6) 0.0365(5) Uani 1 1 d . . . . .
Cl3 Cl 0.39605(6) 0.46292(19) 0.60345(7) 0.0394(5) Uani 1 1 d . . . . .
Cl4 Cl 0.46942(5) 0.21601(18) 0.68554(6) 0.0334(4) Uani 1 1 d . . . . .
Cl5 Cl 0.55251(6) 0.50992(16) 0.74620(5) 0.0281(4) Uani 1 1 d . . . . .
Cu1 Cu 0.51039(3) 0.49535(8) 0.62875(3) 0.0185(3) Uani 1 1 d . . . . .
N1 N 0.47929(17) 0.6566(5) 0.60034(17) 0.0232(11) Uani 1 1 d . . . . .
N2 N 0.46787(18) 0.6583(6) 0.55677(18) 0.0263(12) Uani 1 1 d . . . . .
H2A H 0.476065 0.597862 0.538690 0.032 Uiso 1 1 calc R U . . .
N3 N 0.47171(16) 0.3682(5) 0.59106(17) 0.0213(11) Uani 1 1 d . . . . .
N4 N 0.48784(17) 0.2664(5) 0.56966(17) 0.0230(11) Uani 1 1 d . . . . .
H4 H 0.515171 0.251595 0.569841 0.028 Uiso 1 1 calc R U . . .
N5 N 0.53658(16) 0.3333(5) 0.65985(17) 0.0202(10) Uani 1 1 d . . . . .
N6 N 0.57965(16) 0.3168(5) 0.66524(17) 0.0221(11) Uani 1 1 d . . . . .
H6A H 0.597342 0.370001 0.653602 0.027 Uiso 1 1 calc R U . . .
N7 N 0.54998(16) 0.6190(5) 0.66721(17) 0.0205(10) Uani 1 1 d . . . . .
N8 N 0.56487(17) 0.7349(5) 0.64962(17) 0.0212(10) Uani 1 1 d . . . . .
H8A H 0.560947 0.754834 0.621741 0.025 Uiso 1 1 calc R U . . .
O1 O 0.56076(15) 0.4604(4) 0.58388(15) 0.0254(10) Uani 1 1 d . . . . .
O2 O 0.54035(16) 0.5383(5) 0.51272(16) 0.0320(11) Uani 1 1 d . . . . .
O3 O 0.58395(16) 0.6754(5) 0.56249(15) 0.0288(10) Uani 1 1 d . . . . .
O4 O 0.61176(17) 0.4764(5) 0.53525(18) 0.0330(12) Uani 1 1 d . . . . .
C13 C 0.8094(2) 0.2368(6) 0.64109(19) 0.0235(13) Uani 1 1 d . . . . .
C14 C 0.8285(2) 0.1618(6) 0.6764(2) 0.0280(14) Uani 1 1 d . . . . .
H14 H 0.845306 0.081890 0.676067 0.034 Uiso 1 1 calc R U . . .
C15 C 0.8175(2) 0.2296(7) 0.7119(2) 0.0253(13) Uani 1 1 d . . . . .
H15 H 0.825784 0.205572 0.741442 0.030 Uiso 1 1 calc R U . . .
C16 C 0.8335(2) 0.6437(6) 0.6742(2) 0.0222(12) Uani 1 1 d . . . . .
C17 C 0.8419(2) 0.7557(7) 0.7008(2) 0.0255(13) Uani 1 1 d . . . . .
H17 H 0.868695 0.787953 0.714048 0.031 Uiso 1 1 calc R U . . .
C18 C 0.8024(2) 0.8098(6) 0.7037(2) 0.0214(12) Uani 1 1 d . . . . .
H18 H 0.796637 0.888243 0.719782 0.026 Uiso 1 1 calc R U . . .
C19 C 0.7442(2) 0.7582(6) 0.5696(2) 0.0229(12) Uani 1 1 d . . . . .
C20 C 0.7127(2) 0.8395(7) 0.5478(2) 0.0303(15) Uani 1 1 d . . . . .
H20 H 0.716142 0.920013 0.531656 0.036 Uiso 1 1 calc R U . . .
C21 C 0.6753(2) 0.7781(7) 0.5546(2) 0.0264(14) Uani 1 1 d . . . . .
H21 H 0.647472 0.808785 0.544093 0.032 Uiso 1 1 calc R U . . .
C22 C 0.7050(2) 0.3411(6) 0.54541(18) 0.0206(12) Uani 1 1 d . . . . .
C23 C 0.6803(2) 0.2239(6) 0.5384(2) 0.0240(13) Uani 1 1 d . . . . .
H23 H 0.667360 0.187586 0.511489 0.029 Uiso 1 1 calc R U . . .
C24 C 0.6791(2) 0.1729(6) 0.5795(2) 0.0242(13) Uani 1 1 d . . . . .
H24 H 0.664388 0.093302 0.586498 0.029 Uiso 1 1 calc R U . . .
Cl6 Cl 0.67260(4) 0.53707(14) 0.67958(4) 0.0176(4) Uani 1 1 d . . . . .
Cl7 Cl 0.81112(7) 0.2079(2) 0.58741(5) 0.0408(5) Uani 1 1 d . . . . .
Cl8 Cl 0.86957(5) 0.53231(18) 0.65742(7) 0.0366(5) Uani 1 1 d . . . . .
Cl9 Cl 0.79770(5) 0.78173(19) 0.57248(6) 0.0358(5) Uani 1 1 d . . . . .
Cl10 Cl 0.71848(6) 0.45138(17) 0.50703(5) 0.0332(4) Uani 1 1 d . . . . .
Cu2 Cu 0.75552(3) 0.49612(8) 0.62298(3) 0.0169(3) Uani 1 1 d . . . . .
N9 N 0.78744(17) 0.3419(5) 0.65373(16) 0.0198(10) Uani 1 1 d . . . . .
N10 N 0.79277(17) 0.3371(5) 0.69723(16) 0.0219(11) Uani 1 1 d . . . . .
H10 H 0.781731 0.395601 0.714027 0.026 Uiso 1 1 calc R U . . .
N11 N 0.79196(16) 0.6263(5) 0.66135(16) 0.0189(10) Uani 1 1 d . . . . .
N12 N 0.77387(17) 0.7326(5) 0.67979(17) 0.0211(10) Uani 1 1 d . . . . .
H12A H 0.746383 0.748637 0.676372 0.025 Uiso 1 1 calc R U . . .
N13 N 0.72829(16) 0.6537(5) 0.58896(16) 0.0188(10) Uani 1 1 d . . . . .
N14 N 0.68550(17) 0.6666(5) 0.57877(17) 0.0221(11) Uani 1 1 d . . . . .
H14A H 0.666865 0.609186 0.586993 0.027 Uiso 1 1 calc R U . . .
N15 N 0.71842(17) 0.3622(5) 0.58752(16) 0.0196(10) Uani 1 1 d . . . . .
N16 N 0.70217(16) 0.2548(5) 0.60798(16) 0.0189(10) Uani 1 1 d . . . . .
H16 H 0.706365 0.241242 0.636241 0.023 Uiso 1 1 calc R U . . .
O5 O 0.71256(14) 0.4676(4) 0.67644(14) 0.0202(9) Uani 1 1 d . . . . .
O6 O 0.65517(16) 0.4897(4) 0.71697(16) 0.0251(10) Uani 1 1 d . . . . .
O7 O 0.64334(16) 0.5053(4) 0.64071(15) 0.0237(10) Uani 1 1 d . . . . .
O8 O 0.68019(14) 0.6815(4) 0.68157(14) 0.0223(9) Uani 1 1 d . . . . .
Cl11 Cl 0.57460(5) 0.01956(15) 0.56023(6) 0.0251(4) Uani 1 1 d . . . . .
O9 O 0.59967(19) -0.0359(5) 0.59841(17) 0.0343(12) Uani 1 1 d . . . . .
O10 O 0.53295(18) -0.0399(6) 0.5535(2) 0.0463(15) Uani 1 1 d . . . . .
O11 O 0.57096(16) 0.1659(5) 0.56543(17) 0.0322(11) Uani 1 1 d . . . . .
O12 O 0.59639(18) -0.0056(5) 0.52310(18) 0.0307(12) Uani 1 1 d . . . . .
Cl12 Cl 0.70310(5) 0.03708(14) 0.70453(4) 0.0197(4) Uani 1 1 d . . . . .
O13 O 0.71412(18) -0.0318(5) 0.66692(16) 0.0306(11) Uani 1 1 d . . . . .
O14 O 0.73717(16) 0.0176(5) 0.74082(16) 0.0278(11) Uani 1 1 d . . . . .
O15 O 0.66428(17) -0.0152(5) 0.71691(17) 0.0271(11) Uani 1 1 d . . . . .
O16 O 0.69836(15) 0.1826(4) 0.69544(14) 0.0246(10) Uani 1 1 d . . . . .

loop_
_atom_site_aniso_label
_atom_site_aniso_U_11
_atom_site_aniso_U_22
_atom_site_aniso_U_33
_atom_site_aniso_U_23
_atom_site_aniso_U_13
_atom_site_aniso_U_12
C1 0.030(4) 0.027(3) 0.037(4) 0.008(3) 0.000(3) 0.001(3)
C2 0.029(4) 0.026(3) 0.037(4) 0.006(3) 0.001(3) 0.010(3)
C3 0.026(3) 0.023(3) 0.028(3) 0.002(3) 0.001(2) 0.003(3)
C4 0.015(3) 0.031(3) 0.025(3) -0.001(3) -0.005(2) 0.003(2)
C5 0.025(3) 0.028(3) 0.033(3) 0.003(3) -0.004(3) -0.001(3)
C6 0.035(4) 0.018(3) 0.036(4) -0.007(3) 0.003(3) -0.004(3)
C7 0.021(3) 0.023(3) 0.023(3) 0.000(2) 0.003(2) 0.001(2)
C8 0.038(4) 0.021(3) 0.025(3) 0.004(3) -0.001(3) 0.004(3)
C9 0.024(3) 0.030(3) 0.022(3) 0.003(3) -0.004(2) 0.007(3)
C10 0.020(3) 0.025(3) 0.023(3) -0.004(2) 0.001(2) 0.002(2)
C11 0.025(3) 0.020(3) 0.029(3) -0.007(3) 0.000(2) 0.001(3)
C12 0.022(3) 0.022(3) 0.031(3) -0.003(3) -0.001(3) -0.003(2)
Cl1 0.0182(7) 0.0223(7) 0.0192(7) -0.0022(5) -0.0019(5) -0.0016(5)
Cl2 0.0413(10) 0.0378(9) 0.0301(9) -0.0048(7) 0.0037(7) 0.0153(7)
Cl3 0.0206(8) 0.0371(10) 0.0608(12) -0.0140(8) 0.0064(8) 0.0013(7)
Cl4 0.0237(8) 0.0369(9) 0.0399(9) 0.0069(7) 0.0062(7) -0.0055(6)
Cl5 0.0319(9) 0.0295(8) 0.0226(8) 0.0015(6) 0.0028(7) -0.0027(6)
Cu1 0.0177(6) 0.0163(5) 0.0200(5) -0.0008(3) -0.0027(4) 0.0002(3)
N1 0.022(3) 0.023(3) 0.023(3) -0.003(2) -0.002(2) 0.000(2)
N2 0.026(3) 0.025(3) 0.026(3) 0.000(2) -0.001(2) 0.004(2)
N3 0.016(2) 0.021(2) 0.026(3) 0.000(2) -0.0021(19) 0.005(2)
N4 0.019(2) 0.024(3) 0.025(2) 0.003(2) 0.000(2) 0.004(2)
N5 0.017(2) 0.020(2) 0.022(2) 0.000(2) -0.0017(19) 0.0017(19)
N6 0.011(2) 0.026(3) 0.026(3) -0.001(2) -0.0050(19) -0.001(2)
N7 0.019(2) 0.016(2) 0.025(3) -0.002(2) 0.001(2) -0.0046(19)
N8 0.026(3) 0.017(2) 0.020(2) 0.001(2) 0.000(2) -0.003(2)
O1 0.026(2) 0.021(2) 0.030(2) 0.0001(18) 0.006(2) -0.0046(18)
O2 0.024(3) 0.044(3) 0.024(2) -0.005(2) -0.010(2) -0.001(2)
O3 0.036(3) 0.022(2) 0.027(2) -0.0041(18) 0.0006(19) -0.009(2)
O4 0.024(3) 0.037(3) 0.040(3) 0.002(2) 0.011(2) 0.004(2)
C13 0.030(3) 0.021(3) 0.020(3) -0.003(2) 0.002(2) 0.004(3)
C14 0.031(4) 0.021(3) 0.031(3) 0.000(3) 0.002(3) 0.005(3)
C15 0.029(3) 0.023(3) 0.022(3) 0.004(2) -0.002(2) -0.001(3)
C16 0.018(3) 0.023(3) 0.023(3) -0.002(2) -0.004(2) -0.002(2)
C17 0.024(3) 0.025(3) 0.027(3) 0.001(3) -0.003(2) -0.005(3)
C18 0.027(3) 0.014(3) 0.022(3) -0.002(2) 0.000(2) -0.001(2)
C19 0.019(3) 0.022(3) 0.026(3) -0.002(3) -0.001(2) -0.007(2)
C20 0.031(4) 0.022(3) 0.036(4) 0.011(3) 0.000(3) -0.002(3)
C21 0.023(3) 0.028(3) 0.028(3) 0.002(3) -0.002(2) 0.004(3)
C22 0.022(3) 0.024(3) 0.013(3) -0.002(2) -0.004(2) -0.003(2)
C23 0.028(3) 0.023(3) 0.019(3) -0.004(2) -0.004(2) -0.004(3)
C24 0.027(3) 0.019(3) 0.024(3) -0.001(2) -0.004(2) -0.005(2)
Cl6 0.0173(7) 0.0173(7) 0.0173(7) 0.0004(5) -0.0007(5) 0.0007(5)
Cl7 0.0493(11) 0.0509(11) 0.0209(8) -0.0095(7) -0.0003(7) 0.0243(9)
Cl8 0.0195(8) 0.0343(9) 0.0562(12) -0.0127(8) 0.0053(8) 0.0016(6)
Cl9 0.0217(8) 0.0449(10) 0.0397(9) 0.0191(7) -0.0003(7) -0.0059(7)
Cl10 0.0506(11) 0.0329(9) 0.0159(7) 0.0013(6) 0.0039(7) -0.0125(7)
Cu2 0.0179(5) 0.0153(5) 0.0163(5) 0.0003(3) -0.0021(4) -0.0003(3)
N9 0.021(3) 0.023(3) 0.015(2) 0.000(2) -0.0018(19) 0.001(2)
N10 0.022(3) 0.024(3) 0.018(2) 0.000(2) 0.000(2) 0.003(2)
N11 0.020(2) 0.015(2) 0.021(2) -0.0052(19) -0.0015(19) -0.0011(19)
N12 0.017(2) 0.022(3) 0.023(2) -0.004(2) 0.0013(19) 0.001(2)
N13 0.017(2) 0.021(2) 0.017(2) -0.0027(19) -0.0041(18) -0.0019(19)
N14 0.018(2) 0.019(2) 0.027(3) 0.003(2) -0.002(2) -0.002(2)
N15 0.025(3) 0.017(2) 0.016(2) 0.0020(19) 0.0009(19) -0.003(2)
N16 0.023(2) 0.016(2) 0.017(2) 0.004(2) 0.0009(18) -0.003(2)
O5 0.019(2) 0.021(2) 0.018(2) -0.0034(16) -0.0032(17) 0.0004(17)
O6 0.023(2) 0.028(2) 0.025(3) 0.0020(18) 0.008(2) 0.0008(18)
O7 0.023(2) 0.028(2) 0.019(2) 0.0012(16) -0.0029(19) -0.0050(17)
O8 0.023(2) 0.018(2) 0.025(2) 0.0027(16) 0.0008(17) 0.0004(17)
Cl11 0.0223(8) 0.0190(7) 0.0333(9) -0.0013(6) 0.0008(6) 0.0003(5)
O9 0.043(3) 0.031(3) 0.028(3) 0.007(2) -0.002(2) 0.004(2)
O10 0.025(3) 0.037(3) 0.077(4) -0.011(3) 0.004(3) -0.004(2)
O11 0.031(3) 0.018(2) 0.047(3) -0.005(2) 0.003(2) 0.0017(18)
O12 0.035(3) 0.026(2) 0.030(3) -0.0014(19) 0.003(2) 0.007(2)
Cl12 0.0224(8) 0.0177(7) 0.0176(7) 0.0021(5) -0.0021(5) 0.0012(5)
O13 0.044(3) 0.025(2) 0.023(2) -0.0025(18) 0.004(2) 0.008(2)
O14 0.021(2) 0.035(3) 0.024(2) 0.0011(19) -0.0062(19) -0.0027(19)
O15 0.025(3) 0.026(2) 0.028(3) 0.0026(18) -0.005(2) -0.0052(18)
O16 0.036(3) 0.015(2) 0.022(2) 0.0017(16) 0.0001(18) -0.0024(17)

loop_
_atom_type_symbol
_atom_type_description
_atom_type_scat_dispersion_real
_atom_type_scat_dispersion_imag
_atom_type_scat_source
C C 0.0181 0.0091 'International Tables Vol C Tables 4.2.6.8 and 6.1.1.4'
H H 0.0000 0.0000 'International Tables Vol C Tables 4.2.6.8 and 6.1.1.4'
Cl Cl 0.3639 0.7018 'International Tables Vol C Tables 4.2.6.8 and 6.1.1.4'
Cu Cu -1.9646 0.5888 'International Tables Vol C Tables 4.2.6.8 and 6.1.1.4'
N N 0.0311 0.0180 'International Tables Vol C Tables 4.2.6.8 and 6.1.1.4'
O O 0.0492 0.0322 'International Tables Vol C Tables 4.2.6.8 and 6.1.1.4'

loop_
_geom_angle_atom_site_label_1
_geom_angle_atom_site_label_2
_geom_angle_atom_site_label_3
_geom_angle
_geom_angle_site_symmetry_1
_geom_angle_site_symmetry_3
_geom_angle_publ_flag
N2 C1 C2 108.1(6) . . ?
N2 C1 H1 126.0 . . ?
C2 C1 H1 126.0 . . ?
C1 C2 C3 104.3(6) . . ?
C1 C2 H2 127.8 . . ?
C3 C2 H2 127.8 . . ?
N1 C3 C2 111.5(6) . . ?
N1 C3 Cl2 120.3(5) . . ?
C2 C3 Cl2 128.1(5) . . ?
N3 C4 C5 111.4(6) . . ?
N3 C4 Cl3 120.6(5) . . ?
C5 C4 Cl3 128.0(5) . . ?
C6 C5 C4 104.0(6) . . ?
C6 C5 H5 128.0 . . ?
C4 C5 H5 128.0 . . ?
N4 C6 C5 108.4(6) . . ?
N4 C6 H6 125.8 . . ?
C5 C6 H6 125.8 . . ?
N5 C7 C8 111.8(6) . . ?
N5 C7 Cl4 120.1(5) . . ?
C8 C7 Cl4 128.1(5) . . ?
C9 C8 C7 104.6(6) . . ?
C9 C8 H8 127.7 . . ?
C7 C8 H8 127.7 . . ?
N6 C9 C8 107.9(6) . . ?
N6 C9 H9 126.0 . . ?
C8 C9 H9 126.0 . . ?
N7 C10 C11 111.4(6) . . ?
N7 C10 Cl5 122.2(5) . . ?
C11 C10 Cl5 126.3(5) . . ?
C12 C11 C10 105.1(6) . . ?
C12 C11 H11 127.5 . . ?
C10 C11 H11 127.5 . . ?
N8 C12 C11 108.0(6) . . ?
N8 C12 H12 126.0 . . ?
C11 C12 H12 126.0 . . ?
O4 Cl1 O3 109.9(3) . . ?
O4 Cl1 O2 110.8(3) . . ?
O3 Cl1 O2 109.6(3) . . ?
O4 Cl1 O1 109.8(3) . . ?
O3 Cl1 O1 108.9(3) . . ?
O2 Cl1 O1 107.8(3) . . ?
N5 Cu1 N1 174.7(2) . . ?
N5 Cu1 N3 88.3(2) . . ?
N1 Cu1 N3 90.4(2) . . ?
N5 Cu1 N7 90.4(2) . . ?
N1 Cu1 N7 91.0(2) . . ?
N3 Cu1 N7 178.6(2) . . ?
N5 Cu1 O1 83.90(19) . . ?
N1 Cu1 O1 101.2(2) . . ?
N3 Cu1 O1 88.60(19) . . ?
N7 Cu1 O1 91.08(19) . . ?
C3 N1 N2 105.1(5) . . ?
C3 N1 Cu1 133.8(4) . . ?
N2 N1 Cu1 120.0(4) . . ?
C1 N2 N1 111.0(6) . . ?
C1 N2 H2A 124.5 . . ?
N1 N2 H2A 124.5 . . ?
N4 N3 C4 104.8(5) . . ?
N4 N3 Cu1 120.4(4) . . ?
C4 N3 Cu1 134.7(5) . . ?
C6 N4 N3 111.5(5) . . ?
C6 N4 H4 124.3 . . ?
N3 N4 H4 124.3 . . ?
C7 N5 N6 104.4(5) . . ?
C7 N5 Cu1 135.0(4) . . ?
N6 N5 Cu1 120.2(4) . . ?
C9 N6 N5 111.3(5) . . ?
C9 N6 H6A 124.3 . . ?
N5 N6 H6A 124.3 . . ?
C10 N7 N8 104.2(5) . . ?
C10 N7 Cu1 136.0(4) . . ?
N8 N7 Cu1 118.9(4) . . ?
C12 N8 N7 111.2(5) . . ?
C12 N8 H8A 124.4 . . ?
N7 N8 H8A 124.4 . . ?
Cl1 O1 Cu1 133.8(3) . . ?
N9 C13 C14 111.6(5) . . ?
N9 C13 Cl7 120.3(5) . . ?
C14 C13 Cl7 128.1(5) . . ?
C15 C14 C13 104.2(6) . . ?
C15 C14 H14 127.9 . . ?
C13 C14 H14 127.9 . . ?
N10 C15 C14 107.9(5) . . ?
N10 C15 H15 126.1 . . ?
C14 C15 H15 126.1 . . ?
N11 C16 C17 112.6(6) . . ?
N11 C16 Cl8 120.1(5) . . ?
C17 C16 Cl8 127.3(5) . . ?
C18 C17 C16 104.0(6) . . ?
C18 C17 H17 128.0 . . ?
C16 C17 H17 128.0 . . ?
N12 C18 C17 107.7(5) . . ?
N12 C18 H18 126.2 . . ?
C17 C18 H18 126.2 . . ?
N13 C19 C20 112.0(6) . . ?
N13 C19 Cl9 121.3(5) . . ?
C20 C19 Cl9 126.7(5) . . ?
C21 C20 C19 104.8(6) . . ?
C21 C20 H20 127.6 . . ?
C19 C20 H20 127.6 . . ?
N14 C21 C20 107.2(6) . . ?
N14 C21 H21 126.4 . . ?
C20 C21 H21 126.4 . . ?
N15 C22 C23 112.4(5) . . ?
N15 C22 Cl10 120.5(5) . . ?
C23 C22 Cl10 127.1(5) . . ?
C24 C23 C22 103.9(5) . . ?
C24 C23 H23 128.0 . . ?
C22 C23 H23 128.0 . . ?
N16 C24 C23 108.2(6) . . ?
N16 C24 H24 125.9 . . ?
C23 C24 H24 125.9 . . ?
O6 Cl6 O8 111.5(3) . . ?
O6 Cl6 O7 109.2(3) . . ?
O8 Cl6 O7 109.4(3) . . ?
O6 Cl6 O5 109.8(3) . . ?
O8 Cl6 O5 108.8(3) . . ?
O7 Cl6 O5 108.1(3) . . ?
N9 Cu2 N15 89.4(2) . . ?
N9 Cu2 N13 174.4(2) . . ?
N15 Cu2 N13 92.1(2) . . ?
N9 Cu2 N11 89.0(2) . . ?
N15 Cu2 N11 177.1(2) . . ?
N13 Cu2 N11 89.7(2) . . ?
N9 Cu2 O5 82.83(18) . . ?
N15 Cu2 O5 87.36(18) . . ?
N13 Cu2 O5 102.60(18) . . ?
N11 Cu2 O5 90.02(18) . . ?
C13 N9 N10 105.6(5) . . ?
C13 N9 Cu2 134.4(4) . . ?
N10 N9 Cu2 119.8(4) . . ?
N9 N10 C15 110.8(5) . . ?
N9 N10 H10 124.6 . . ?
C15 N10 H10 124.6 . . ?
C16 N11 N12 103.5(5) . . ?
C16 N11 Cu2 136.6(4) . . ?
N12 N11 Cu2 119.8(4) . . ?
C18 N12 N11 112.2(5) . . ?
C18 N12 H12A 123.9 . . ?
N11 N12 H12A 123.9 . . ?
C19 N13 N14 104.6(5) . . ?
C19 N13 Cu2 132.4(4) . . ?
N14 N13 Cu2 122.8(4) . . ?
C21 N14 N13 111.4(5) . . ?
C21 N14 H14A 124.3 . . ?
N13 N14 H14A 124.3 . . ?
C22 N15 N16 104.1(5) . . ?
C22 N15 Cu2 136.9(4) . . ?
N16 N15 Cu2 118.9(4) . . ?
C24 N16 N15 111.4(5) . . ?
C24 N16 H16 124.3 . . ?
N15 N16 H16 124.3 . . ?
Cl6 O5 Cu2 126.7(3) . . ?
O10 Cl11 O12 110.2(4) . . ?
O10 Cl11 O9 111.3(4) . . ?
O12 Cl11 O9 108.7(3) . . ?
O10 Cl11 O11 109.5(3) . . ?
O12 Cl11 O11 108.2(3) . . ?
O9 Cl11 O11 109.0(3) . . ?
O13 Cl12 O15 111.2(3) . . ?
O13 Cl12 O16 109.5(3) . . ?
O15 Cl12 O16 109.4(3) . . ?
O13 Cl12 O14 109.2(3) . . ?
O15 Cl12 O14 108.7(3) . . ?
O16 Cl12 O14 108.8(3) . . ?

loop_
_geom_bond_atom_site_label_1
_geom_bond_atom_site_label_2
_geom_bond_distance
_geom_bond_site_symmetry_2
_geom_bond_publ_flag
C1 N2 1.352(9) . ?
C1 C2 1.370(10) . ?
C1 H1 0.9500 . ?
C2 C3 1.396(9) . ?
C2 H2 0.9500 . ?
C3 N1 1.339(8) . ?
C3 Cl2 1.711(7) . ?
C4 N3 1.343(8) . ?
C4 C5 1.391(9) . ?
C4 Cl3 1.705(7) . ?
C5 C6 1.367(10) . ?
C5 H5 0.9500 . ?
C6 N4 1.336(9) . ?
C6 H6 0.9500 . ?
C7 N5 1.331(8) . ?
C7 C8 1.385(9) . ?
C7 Cl4 1.709(7) . ?
C8 C9 1.373(10) . ?
C8 H8 0.9500 . ?
C9 N6 1.329(8) . ?
C9 H9 0.9500 . ?
C10 N7 1.341(8) . ?
C10 C11 1.388(9) . ?
C10 Cl5 1.699(7) . ?
C11 C12 1.366(9) . ?
C11 H11 0.9500 . ?
C12 N8 1.335(8) . ?
C12 H12 0.9500 . ?
Cl1 O4 1.428(5) . ?
Cl1 O3 1.440(5) . ?
Cl1 O2 1.442(5) . ?
Cl1 O1 1.461(5) . ?
Cu1 N5 1.985(5) . ?
Cu1 N1 2.007(5) . ?
Cu1 N3 2.013(5) . ?
Cu1 N7 2.020(5) . ?
Cu1 O1 2.285(5) . ?
N1 N2 1.353(7) . ?
N2 H2A 0.8800 . ?
N3 N4 1.340(7) . ?
N4 H4 0.8800 . ?
N5 N6 1.366(7) . ?
N6 H6A 0.8800 . ?
N7 N8 1.373(7) . ?
N8 H8A 0.8800 . ?
C13 N9 1.334(8) . ?
C13 C14 1.392(9) . ?
C13 Cl7 1.699(6) . ?
C14 C15 1.370(9) . ?
C14 H14 0.9500 . ?
C15 N10 1.358(8) . ?
C15 H15 0.9500 . ?
C16 N11 1.338(8) . ?
C16 C17 1.380(9) . ?
C16 Cl8 1.715(7) . ?
C17 C18 1.376(9) . ?
C17 H17 0.9500 . ?
C18 N12 1.330(8) . ?
C18 H18 0.9500 . ?
C19 N13 1.323(8) . ?
C19 C20 1.385(9) . ?
C19 Cl9 1.707(6) . ?
C20 C21 1.373(10) . ?
C20 H20 0.9500 . ?
C21 N14 1.343(8) . ?
C21 H21 0.9500 . ?
C22 N15 1.336(7) . ?
C22 C23 1.394(8) . ?
C22 Cl10 1.707(6) . ?
C23 C24 1.377(9) . ?
C23 H23 0.9500 . ?
C24 N16 1.339(8) . ?
C24 H24 0.9500 . ?
Cl6 O6 1.430(5) . ?
Cl6 O8 1.438(4) . ?
Cl6 O7 1.456(5) . ?
Cl6 O5 1.457(5) . ?
Cu2 N9 1.994(5) . ?
Cu2 N15 1.996(5) . ?
Cu2 N13 2.004(5) . ?
Cu2 N11 2.006(5) . ?
Cu2 O5 2.303(4) . ?
N9 N10 1.339(7) . ?
N10 H10 0.8800 . ?
N11 N12 1.355(7) . ?
N12 H12A 0.8800 . ?
N13 N14 1.361(7) . ?
N14 H14A 0.8800 . ?
N15 N16 1.368(7) . ?
N16 H16 0.8800 . ?
Cl11 O10 1.437(6) . ?
Cl11 O12 1.443(6) . ?
Cl11 O9 1.444(5) . ?
Cl11 O11 1.452(5) . ?
Cl12 O13 1.433(5) . ?
Cl12 O15 1.436(5) . ?
Cl12 O16 1.460(4) . ?
Cl12 O14 1.467(5) . ?

loop_
_geom_torsion_atom_site_label_1
_geom_torsion_atom_site_label_2
_geom_torsion_atom_site_label_3
_geom_torsion_atom_site_label_4
_geom_torsion
_geom_torsion_site_symmetry_1
_geom_torsion_site_symmetry_2
_geom_torsion_site_symmetry_3
_geom_torsion_site_symmetry_4
_geom_torsion_publ_flag
N2 C1 C2 C3 0.6(8) . . . . ?
C1 C2 C3 N1 0.4(8) . . . . ?
C1 C2 C3 Cl2 -177.9(6) . . . . ?
N3 C4 C5 C6 0.6(8) . . . . ?
Cl3 C4 C5 C6 -179.7(6) . . . . ?
C4 C5 C6 N4 -0.4(8) . . . . ?
N5 C7 C8 C9 0.1(8) . . . . ?
Cl4 C7 C8 C9 -179.1(5) . . . . ?
C7 C8 C9 N6 0.0(7) . . . . ?
N7 C10 C11 C12 -1.9(8) . . . . ?
Cl5 C10 C11 C12 176.2(5) . . . . ?
C10 C11 C12 N8 2.7(7) . . . . ?
C2 C3 N1 N2 -1.2(8) . . . . ?
Cl2 C3 N1 N2 177.3(5) . . . . ?
C2 C3 N1 Cu1 -168.7(5) . . . . ?
Cl2 C3 N1 Cu1 9.8(9) . . . . ?
C2 C1 N2 N1 -1.4(8) . . . . ?
C3 N1 N2 C1 1.6(7) . . . . ?
Cu1 N1 N2 C1 171.2(5) . . . . ?
C5 C4 N3 N4 -0.5(7) . . . . ?
Cl3 C4 N3 N4 179.8(5) . . . . ?
C5 C4 N3 Cu1 -177.0(5) . . . . ?
Cl3 C4 N3 Cu1 3.3(9) . . . . ?
C5 C6 N4 N3 0.1(8) . . . . ?
C4 N3 N4 C6 0.2(7) . . . . ?
Cu1 N3 N4 C6 177.3(4) . . . . ?
C8 C7 N5 N6 -0.1(7) . . . . ?
Cl4 C7 N5 N6 179.1(4) . . . . ?
C8 C7 N5 Cu1 -172.6(5) . . . . ?
Cl4 C7 N5 Cu1 6.7(9) . . . . ?
C8 C9 N6 N5 -0.1(8) . . . . ?
C7 N5 N6 C9 0.1(7) . . . . ?
Cu1 N5 N6 C9 173.9(4) . . . . ?
C11 C10 N7 N8 0.3(7) . . . . ?
Cl5 C10 N7 N8 -177.9(4) . . . . ?
C11 C10 N7 Cu1 -167.9(5) . . . . ?
Cl5 C10 N7 Cu1 13.9(9) . . . . ?
C11 C12 N8 N7 -2.7(7) . . . . ?
C10 N7 N8 C12 1.5(7) . . . . ?
Cu1 N7 N8 C12 172.1(4) . . . . ?
O4 Cl1 O1 Cu1 172.1(4) . . . . ?
O3 Cl1 O1 Cu1 51.7(5) . . . . ?
O2 Cl1 O1 Cu1 -67.1(4) . . . . ?
N9 C13 C14 C15 -1.2(8) . . . . ?
Cl7 C13 C14 C15 179.3(6) . . . . ?
C13 C14 C15 N10 0.9(8) . . . . ?
N11 C16 C17 C18 -0.7(7) . . . . ?
Cl8 C16 C17 C18 179.5(5) . . . . ?
C16 C17 C18 N12 -0.3(7) . . . . ?
N13 C19 C20 C21 -0.3(8) . . . . ?
Cl9 C19 C20 C21 179.2(5) . . . . ?
C19 C20 C21 N14 -0.6(8) . . . . ?
N15 C22 C23 C24 0.2(8) . . . . ?
Cl10 C22 C23 C24 -179.9(5) . . . . ?
C22 C23 C24 N16 -0.9(8) . . . . ?
C14 C13 N9 N10 1.1(7) . . . . ?
Cl7 C13 N9 N10 -179.4(5) . . . . ?
C14 C13 N9 Cu2 175.7(5) . . . . ?
Cl7 C13 N9 Cu2 -4.8(9) . . . . ?
C13 N9 N10 C15 -0.5(7) . . . . ?
Cu2 N9 N10 C15 -176.1(4) . . . . ?
C14 C15 N10 N9 -0.3(8) . . . . ?
C17 C16 N11 N12 1.4(7) . . . . ?
Cl8 C16 N11 N12 -178.8(4) . . . . ?
C17 C16 N11 Cu2 178.2(5) . . . . ?
Cl8 C16 N11 Cu2 -2.0(9) . . . . ?
C17 C18 N12 N11 1.2(7) . . . . ?
C16 N11 N12 C18 -1.6(7) . . . . ?
Cu2 N11 N12 C18 -179.1(4) . . . . ?
C20 C19 N13 N14 1.1(7) . . . . ?
Cl9 C19 N13 N14 -178.5(5) . . . . ?
C20 C19 N13 Cu2 176.9(5) . . . . ?
Cl9 C19 N13 Cu2 -2.7(8) . . . . ?
C20 C21 N14 N13 1.3(8) . . . . ?
C19 N13 N14 C21 -1.4(7) . . . . ?
Cu2 N13 N14 C21 -177.8(4) . . . . ?
C23 C22 N15 N16 0.6(7) . . . . ?
Cl10 C22 N15 N16 -179.4(4) . . . . ?
C23 C22 N15 Cu2 176.8(5) . . . . ?
Cl10 C22 N15 Cu2 -3.2(9) . . . . ?
C23 C24 N16 N15 1.4(8) . . . . ?
C22 N15 N16 C24 -1.2(7) . . . . ?
Cu2 N15 N16 C24 -178.2(4) . . . . ?
O6 Cl6 O5 Cu2 179.0(3) . . . . ?
O8 Cl6 O5 Cu2 -58.8(4) . . . . ?
O7 Cl6 O5 Cu2 59.9(4) . . . . ?
